data_4075215
loop_
_publ_author_name
'Gao, Mingli'
'Tang, Yong'
'Xie, Meihua'
'Qian, Changtao'
'Xie, Zuowei'

_publ_section_title
;
 Synthesis, Structure, and Olefin Polymerization Behavior of
 Constrained-Geometry Group 4 Metallacarboranes Incorporating
 Imido-Dicarbollyl Ligands
;
_journal_issue 10
_journal_name_full Organometallics
_journal_page_first 2578
_journal_paper_doi 10.1021/om060125y
_journal_volume 25
_journal_year 2006
_chemical_formula_sum 'C23 H52 B9 N4 O Zr'
_chemical_formula_weight 589.20
_chemical_name_systematic
; 
 ? 
;
_space_group_IT_number 14
_symmetry_cell_setting monoclinic
_symmetry_space_group_name_Hall '-P 2yn'
_symmetry_space_group_name_H-M 'P 1 21/n 1'
_atom_sites_solution_hydrogens geom
_atom_sites_solution_primary direct
_atom_sites_solution_secondary difmap
_audit_creation_method SHELXL-97
_cell_angle_alpha 90.00
_cell_angle_beta 98.64(3)
_cell_angle_gamma 90.00
_cell_formula_units_Z 4
_cell_length_a 10.004(2)
_cell_length_b 17.188(3)
_cell_length_c 18.834(4)
_cell_measurement_temperature 293(2)
_cell_volume 3201.7(11)
_computing_cell_refinement 'Bruker FRAMBO'
_computing_data_collection 'Bruker FRAMBO'
_computing_data_reduction 'Bruker SHELXTL'
_computing_molecular_graphics 'SIEMENS SHELXTL'
_computing_publication_material 'SIEMENS SHELXTL'
_computing_structure_refinement 'SHELXL-97 (Sheldrick, 1997)'
_computing_structure_solution 'SHELXS-97 (Sheldrick, 1990)'
_diffrn_ambient_temperature 293(2)
_diffrn_measured_fraction_theta_full 0.998
_diffrn_measured_fraction_theta_max 0.998
_diffrn_measurement_device_type 'AFC7R RIGAKU DIFFRACTOMETER'
_diffrn_measurement_method 'Omega scan'
_diffrn_radiation_monochromator graphite
_diffrn_radiation_source 'fine-focus sealed tube'
_diffrn_radiation_type MoK\a
_diffrn_radiation_wavelength 0.71073
_diffrn_reflns_av_R_equivalents 0.0342
_diffrn_reflns_av_sigmaI/netI 0.0781
_diffrn_reflns_limit_h_max 11
_diffrn_reflns_limit_h_min 0
_diffrn_reflns_limit_k_max 20
_diffrn_reflns_limit_k_min 0
_diffrn_reflns_limit_l_max 22
_diffrn_reflns_limit_l_min -22
_diffrn_reflns_number 5979
_diffrn_reflns_theta_full 24.99
_diffrn_reflns_theta_max 24.99
_diffrn_reflns_theta_min 2.18
_exptl_absorpt_coefficient_mu 0.367
_exptl_absorpt_correction_T_max 1.0000
_exptl_absorpt_correction_T_min 0.93158
_exptl_absorpt_correction_type empirical
_exptl_crystal_colour Colourless
_exptl_crystal_density_diffrn 1.222
_exptl_crystal_density_method 'not measured'
_exptl_crystal_description Block
_exptl_crystal_F_000 1244
_exptl_crystal_size_max 0.50
_exptl_crystal_size_mid 0.40
_exptl_crystal_size_min 0.40
_refine_diff_density_max 0.638
_refine_diff_density_min -0.815
_refine_diff_density_rms 0.080
_refine_ls_extinction_method none
_refine_ls_goodness_of_fit_ref 1.035
_refine_ls_hydrogen_treatment riding
_refine_ls_matrix_type full
_refine_ls_number_parameters 343
_refine_ls_number_reflns 5633
_refine_ls_number_restraints 0
_refine_ls_restrained_S_all 1.035
_refine_ls_R_factor_all 0.0929
_refine_ls_R_factor_gt 0.0519
_refine_ls_shift/su_max 0.001
_refine_ls_shift/su_mean 0.000
_refine_ls_structure_factor_coef Fsqd
_refine_ls_weighting_details 'calc w=1/[\s^2^(Fo^2^)+(0.0763P)^2^+1.5009P] where P=(Fo^2^+2Fc^2^)/3'
_refine_ls_weighting_scheme calc
_refine_ls_wR_factor_gt 0.1364
_refine_ls_wR_factor_ref 0.1576
_reflns_number_gt 3912
_reflns_number_total 5633
_reflns_threshold_expression >2sigma(I)
_cod_data_source_file om060125ysi20060208_021615.cif
_cod_data_source_block 6a
_cod_depositor_comments
;
The following automatic conversions were performed:

'_symmetry_cell_setting' value 'Monoclinic' changed to 'monoclinic'
according to /home/saulius/struct/CIF-dictionaries/cif_core.dic
dictionary named 'cif_core.dic' version 2.4.1 from
2010-06-29.

'_exptl_absorpt_correction_type' value 'Empirical'
changed to 'empirical' according to
/home/saulius/struct/CIF-dictionaries/cif_core.dic dictionary named
'cif_core.dic' version 2.4.1 from 2010-06-29.

Automatic conversion script
Id: cif_fix_values 1715 2011-07-08 13:25:40Z adriana 
;
_cod_original_sg_symbol_H-M P2(1)/n
_cod_database_code 4075215

loop_
_symmetry_equiv_pos_as_xyz
'x, y, z'
'-x+1/2, y+1/2, -z+1/2'
'-x, -y, -z'
'x-1/2, -y-1/2, z-1/2'

loop_
_atom_site_label
_atom_site_type_symbol
_atom_site_fract_x
_atom_site_fract_y
_atom_site_fract_z
_atom_site_U_iso_or_equiv
_atom_site_adp_type
_atom_site_occupancy
_atom_site_symmetry_multiplicity
_atom_site_calc_flag
_atom_site_refinement_flags
Zr1 Zr 0.53126(4) 0.69637(2) 0.57547(2) 0.03498(16) Uani 1 1 d .
O1 O 0.0446(4) 0.9451(2) 0.5810(2) 0.0710(11) Uani 1 1 d .
N1 N 0.3872(3) 0.79696(19) 0.62723(19) 0.0345(8) Uani 1 1 d .
N2 N 0.6812(4) 0.7775(2) 0.5860(2) 0.0467(10) Uani 1 1 d .
N3 N 0.5208(4) 0.6291(2) 0.6639(2) 0.0444(9) Uani 1 1 d .
N4 N 0.7043(4) 0.5995(2) 0.55757(19) 0.0426(9) Uani 1 1 d .
H4 H 0.6198 0.6014 0.5616 0.051 Uiso 1 1 calc R
B3 B 0.4787(5) 0.6979(3) 0.4361(3) 0.0415(12) Uani 1 1 d .
H3 H 0.5823 0.6962 0.4232 0.050 Uiso 1 1 calc R
B4 B 0.3986(6) 0.6181(3) 0.4704(3) 0.0428(13) Uani 1 1 d .
H4A H 0.4456 0.5604 0.4798 0.051 Uiso 1 1 calc R
B5 B 0.2872(5) 0.6594(3) 0.5209(3) 0.0389(12) Uani 1 1 d .
H5 H 0.2584 0.6304 0.5684 0.047 Uiso 1 1 calc R
B6 B 0.2388(6) 0.7891(3) 0.4296(3) 0.0416(12) Uani 1 1 d .
H6 H 0.1884 0.8455 0.4180 0.050 Uiso 1 1 calc R
B7 B 0.3534(6) 0.7503(3) 0.3767(3) 0.0472(13) Uani 1 1 d .
H7 H 0.3773 0.7811 0.3290 0.057 Uiso 1 1 calc R
B8 B 0.3435(7) 0.6480(4) 0.3807(3) 0.0565(16) Uani 1 1 d .
H8 H 0.3604 0.6113 0.3351 0.068 Uiso 1 1 calc R
B9 B 0.2231(6) 0.6238(3) 0.4359(3) 0.0539(15) Uani 1 1 d .
H9 H 0.1601 0.5712 0.4273 0.065 Uiso 1 1 calc R
B10 B 0.1575(6) 0.7106(3) 0.4657(3) 0.0453(13) Uani 1 1 d .
H10 H 0.0532 0.7156 0.4771 0.054 Uiso 1 1 calc R
B11 B 0.1950(6) 0.7053(3) 0.3772(3) 0.0515(14) Uani 1 1 d .
H11 H 0.1156 0.7061 0.3300 0.062 Uiso 1 1 calc R
C1 C 0.2988(4) 0.7527(2) 0.5135(2) 0.0348(9) Uani 1 1 d .
C2 C 0.4093(5) 0.7772(3) 0.4644(2) 0.0424(11) Uani 1 1 d .
H2 H 0.4680 0.8314 0.4726 0.051 Uiso 1 1 calc R
C3 C 0.2889(4) 0.8023(3) 0.5760(2) 0.0386(10) Uani 1 1 d .
H3A H 0.2159 0.8353 0.5780 0.046 Uiso 1 1 calc R
C4 C 0.3815(4) 0.8444(3) 0.6907(2) 0.0367(10) Uani 1 1 d .
C5 C 0.3202(4) 0.8130(3) 0.7461(2) 0.0412(10) Uani 1 1 d .
C6 C 0.3105(5) 0.8601(3) 0.8045(3) 0.0566(14) Uani 1 1 d .
H6A H 0.2680 0.8408 0.8415 0.068 Uiso 1 1 calc R
C7 C 0.3609(6) 0.9335(3) 0.8097(3) 0.0620(15) Uani 1 1 d .
H7A H 0.3531 0.9637 0.8498 0.074 Uiso 1 1 calc R
C8 C 0.4242(5) 0.9631(3) 0.7546(3) 0.0534(13) Uani 1 1 d .
H8A H 0.4600 1.0131 0.7586 0.064 Uiso 1 1 calc R
C9 C 0.4349(4) 0.9193(3) 0.6939(2) 0.0418(11) Uani 1 1 d .
C10 C 0.2606(5) 0.7311(3) 0.7423(3) 0.0513(12) Uani 1 1 d .
H10A H 0.3093 0.7002 0.7107 0.062 Uiso 1 1 calc R
C11 C 0.2772(7) 0.6903(4) 0.8157(3) 0.0751(18) Uani 1 1 d .
H11A H 0.3710 0.6899 0.8363 0.113 Uiso 1 1 calc R
H11B H 0.2448 0.6378 0.8096 0.113 Uiso 1 1 calc R
H11C H 0.2262 0.7177 0.8470 0.113 Uiso 1 1 calc R
C12 C 0.1105(6) 0.7318(4) 0.7092(4) 0.0761(18) Uani 1 1 d .
H12A H 0.1004 0.7572 0.6633 0.114 Uiso 1 1 calc R
H12B H 0.0593 0.7592 0.7404 0.114 Uiso 1 1 calc R
H12C H 0.0781 0.6793 0.7031 0.114 Uiso 1 1 calc R
C13 C 0.4961(5) 0.9540(3) 0.6317(3) 0.0482(12) Uani 1 1 d .
H13A H 0.5273 0.9110 0.6042 0.058 Uiso 1 1 calc R
C14 C 0.6195(6) 1.0064(3) 0.6583(4) 0.0790(19) Uani 1 1 d .
H14A H 0.6554 1.0271 0.6177 0.118 Uiso 1 1 calc R
H14B H 0.6878 0.9761 0.6872 0.118 Uiso 1 1 calc R
H14C H 0.5918 1.0484 0.6864 0.118 Uiso 1 1 calc R
C15 C 0.3907(6) 0.9995(3) 0.5817(3) 0.0683(16) Uani 1 1 d .
H15A H 0.3148 0.9664 0.5657 0.102 Uiso 1 1 calc R
H15B H 0.4294 1.0174 0.5411 0.102 Uiso 1 1 calc R
H15C H 0.3612 1.0433 0.6069 0.102 Uiso 1 1 calc R
C16 C 0.7387(6) 0.8014(4) 0.6589(3) 0.0710(16) Uani 1 1 d .
H16A H 0.8079 0.8396 0.6566 0.107 Uiso 1 1 calc R
H16B H 0.7769 0.7570 0.6854 0.107 Uiso 1 1 calc R
H16C H 0.6688 0.8234 0.6825 0.107 Uiso 1 1 calc R
C17 C 0.7497(6) 0.8153(4) 0.5335(4) 0.0769(18) Uani 1 1 d .
H17A H 0.8159 0.8508 0.5572 0.115 Uiso 1 1 calc R
H17B H 0.6852 0.8434 0.5002 0.115 Uiso 1 1 calc R
H17C H 0.7937 0.7769 0.5081 0.115 Uiso 1 1 calc R
C18 C 0.5781(7) 0.6465(4) 0.7381(3) 0.0731(17) Uani 1 1 d .
H18A H 0.5579 0.6047 0.7687 0.110 Uiso 1 1 calc R
H18B H 0.5396 0.6940 0.7528 0.110 Uiso 1 1 calc R
H18C H 0.6743 0.6523 0.7417 0.110 Uiso 1 1 calc R
C19 C 0.4615(7) 0.5517(3) 0.6608(3) 0.0746(19) Uani 1 1 d .
H19A H 0.4675 0.5310 0.7085 0.112 Uiso 1 1 calc R
H19B H 0.5095 0.5184 0.6324 0.112 Uiso 1 1 calc R
H19C H 0.3683 0.5547 0.6394 0.112 Uiso 1 1 calc R
C20 C 0.8157(6) 0.6034(4) 0.6175(3) 0.079(2) Uani 1 1 d .
H20A H 0.8835 0.5658 0.6104 0.118 Uiso 1 1 calc R
H20B H 0.7822 0.5923 0.6616 0.118 Uiso 1 1 calc R
H20C H 0.8546 0.6546 0.6198 0.118 Uiso 1 1 calc R
C21 C 0.7581(6) 0.5919(3) 0.4897(3) 0.0649(15) Uani 1 1 d .
H21A H 0.8247 0.5512 0.4939 0.097 Uiso 1 1 calc R
H21B H 0.7991 0.6401 0.4788 0.097 Uiso 1 1 calc R
H21C H 0.6859 0.5793 0.4518 0.097 Uiso 1 1 calc R
C22 C -0.0024(6) 1.0102(3) 0.5382(3) 0.0698(16) Uani 1 1 d .
H22A H 0.0543 1.0551 0.5520 0.084 Uiso 1 1 calc R
H22B H -0.0944 1.0228 0.5447 0.084 Uiso 1 1 calc R
C23 C 0.0453(7) 0.9610(4) 0.6545(3) 0.0833(19) Uani 1 1 d .
H23A H 0.0776 0.9162 0.6824 0.125 Uiso 1 1 calc R
H23B H -0.0448 0.9731 0.6627 0.125 Uiso 1 1 calc R
H23C H 0.1036 1.0044 0.6685 0.125 Uiso 1 1 calc R

loop_
_atom_site_aniso_label
_atom_site_aniso_U_11
_atom_site_aniso_U_22
_atom_site_aniso_U_33
_atom_site_aniso_U_23
_atom_site_aniso_U_13
_atom_site_aniso_U_12
Zr1 0.0348(2) 0.0378(2) 0.0303(2) -0.00393(19) -0.00168(16) 0.0009(2)
O1 0.074(3) 0.063(2) 0.074(3) -0.005(2) 0.006(2) 0.017(2)
N1 0.0369(19) 0.0306(18) 0.0365(19) -0.0023(15) 0.0070(15) -0.0010(15)
N2 0.040(2) 0.042(2) 0.059(3) 0.0028(19) 0.0104(19) -0.0008(18)
N3 0.051(2) 0.042(2) 0.042(2) -0.0004(17) 0.0130(18) 0.0020(18)
N4 0.037(2) 0.051(2) 0.038(2) -0.0058(18) -0.0008(16) 0.0072(18)
B3 0.047(3) 0.047(3) 0.030(3) 0.002(2) 0.004(2) 0.006(3)
B4 0.055(3) 0.034(3) 0.034(3) -0.002(2) -0.008(2) 0.003(2)
B5 0.041(3) 0.041(3) 0.031(3) -0.003(2) -0.007(2) -0.005(2)
B6 0.045(3) 0.042(3) 0.035(3) 0.003(2) -0.003(2) 0.003(2)
B7 0.058(3) 0.045(3) 0.036(3) 0.004(2) -0.001(2) 0.010(3)
B8 0.076(4) 0.053(4) 0.036(3) -0.007(3) -0.010(3) 0.011(3)
B9 0.063(4) 0.044(3) 0.048(3) -0.004(3) -0.017(3) -0.002(3)
B10 0.039(3) 0.046(3) 0.046(3) 0.002(2) -0.007(2) -0.001(2)
B11 0.063(4) 0.049(3) 0.038(3) -0.001(3) -0.009(3) 0.007(3)
C1 0.036(2) 0.036(2) 0.031(2) 0.0010(18) 0.0003(18) 0.0018(19)
C2 0.045(3) 0.037(2) 0.043(3) 0.003(2) 0.001(2) 0.004(2)
C3 0.034(2) 0.039(2) 0.043(2) -0.005(2) 0.0053(19) -0.002(2)
C4 0.032(2) 0.042(2) 0.035(2) -0.0059(19) 0.0019(18) 0.0067(19)
C5 0.038(2) 0.052(3) 0.033(2) 0.000(2) 0.0050(18) 0.004(2)
C6 0.061(3) 0.077(4) 0.035(3) -0.003(3) 0.014(2) 0.004(3)
C7 0.068(4) 0.069(4) 0.047(3) -0.020(3) 0.003(3) 0.006(3)
C8 0.058(3) 0.044(3) 0.055(3) -0.015(2) 0.001(3) -0.001(2)
C9 0.040(2) 0.037(3) 0.046(3) -0.007(2) 0.000(2) -0.003(2)
C10 0.054(3) 0.054(3) 0.048(3) 0.003(2) 0.015(2) 0.004(3)
C11 0.094(5) 0.071(4) 0.066(4) 0.024(3) 0.030(3) 0.014(4)
C12 0.057(4) 0.085(4) 0.087(5) 0.011(4) 0.009(3) -0.019(3)
C13 0.046(3) 0.036(3) 0.064(3) -0.004(2) 0.015(2) -0.001(2)
C14 0.068(4) 0.054(3) 0.118(5) -0.020(4) 0.022(4) -0.027(3)
C15 0.084(4) 0.056(3) 0.069(4) 0.011(3) 0.023(3) 0.007(3)
C16 0.058(3) 0.078(4) 0.072(4) 0.001(3) -0.008(3) 0.000(3)
C17 0.063(4) 0.089(5) 0.083(4) -0.003(4) 0.024(3) -0.020(3)
C18 0.082(4) 0.073(4) 0.060(4) -0.001(3) -0.005(3) -0.005(3)
C19 0.124(6) 0.047(3) 0.053(3) 0.002(3) 0.012(3) -0.016(3)
C20 0.059(4) 0.088(5) 0.078(4) -0.023(4) -0.022(3) 0.034(3)
C21 0.069(4) 0.073(4) 0.056(3) 0.002(3) 0.018(3) 0.027(3)
C22 0.069(4) 0.059(4) 0.079(4) -0.016(3) 0.004(3) 0.012(3)
C23 0.089(5) 0.088(5) 0.073(4) -0.007(4) 0.011(4) 0.008(4)

loop_
_atom_type_symbol
_atom_type_description
_atom_type_scat_dispersion_real
_atom_type_scat_dispersion_imag
_atom_type_scat_source
C C 0.0033 0.0016 'International Tables Vol C Tables 4.2.6.8 and 6.1.1.4'
H H 0.0000 0.0000 'International Tables Vol C Tables 4.2.6.8 and 6.1.1.4'
B B 0.0013 0.0007 'International Tables Vol C Tables 4.2.6.8 and 6.1.1.4'
N N 0.0061 0.0033 'International Tables Vol C Tables 4.2.6.8 and 6.1.1.4'
Zr Zr -2.9673 0.5597 'International Tables Vol C Tables 4.2.6.8 and 6.1.1.4'
O O 0.0106 0.0060 'International Tables Vol C Tables 4.2.6.8 and 6.1.1.4'

loop_
_geom_angle_atom_site_label_1
_geom_angle_atom_site_label_2
_geom_angle_atom_site_label_3
_geom_angle
_geom_angle_site_symmetry_3
N2 Zr1 N3 115.79(16) .
N2 Zr1 N4 87.35(15) .
N3 Zr1 N4 81.49(14) .
N2 Zr1 N1 87.06(14) .
N3 Zr1 N1 88.32(13) .
N4 Zr1 N1 164.87(12) .
N2 Zr1 B5 147.80(16) .
N3 Zr1 B5 91.39(16) .
N4 Zr1 B5 114.92(15) .
N1 Zr1 B5 76.28(14) .
N2 Zr1 B4 135.74(18) .
N3 Zr1 B4 104.26(16) .
N4 Zr1 B4 80.43(15) .
N1 Zr1 B4 113.11(15) .
B5 Zr1 B4 38.95(17) .
N2 Zr1 B3 97.25(17) .
N3 Zr1 B3 143.31(17) .
N4 Zr1 B3 84.73(14) .
N1 Zr1 B3 109.93(14) .
B5 Zr1 B3 64.19(17) .
B4 Zr1 B3 39.65(17) .
N2 Zr1 C1 112.43(14) .
N3 Zr1 C1 114.88(15) .
N4 Zr1 C1 141.51(12) .
N1 Zr1 C1 53.37(12) .
B5 Zr1 C1 36.11(15) .
B4 Zr1 C1 62.19(16) .
B3 Zr1 C1 61.04(15) .
N2 Zr1 C2 87.90(16) .
N3 Zr1 C2 149.98(15) .
N4 Zr1 C2 119.77(13) .
N1 Zr1 C2 74.05(13) .
B5 Zr1 C2 61.25(16) .
B4 Zr1 C2 63.04(15) .
B3 Zr1 C2 36.72(15) .
C1 Zr1 C2 35.30(14) .
C23 O1 C22 111.0(4) .
C3 N1 C4 117.4(4) .
C3 N1 Zr1 100.2(3) .
C4 N1 Zr1 142.4(3) .
C17 N2 C16 110.9(5) .
C17 N2 Zr1 131.4(4) .
C16 N2 Zr1 117.6(4) .
C19 N3 C18 109.0(4) .
C19 N3 Zr1 123.7(3) .
C18 N3 Zr1 127.2(3) .
C20 N4 C21 109.8(4) .
C20 N4 Zr1 109.5(3) .
C21 N4 Zr1 122.5(3) .
C2 B3 B4 106.7(4) .
C2 B3 B7 59.9(3) .
B4 B3 B7 107.9(4) .
C2 B3 B8 105.3(4) .
B4 B3 B8 59.8(3) .
B7 B3 B8 58.9(3) .
C2 B3 Zr1 73.3(2) .
B4 B3 Zr1 69.9(2) .
B7 B3 Zr1 130.7(3) .
B8 B3 Zr1 127.0(3) .
B5 B4 B3 104.4(4) .
B5 B4 B8 105.8(4) .
B3 B4 B8 61.2(3) .
B5 B4 B9 59.6(3) .
B3 B4 B9 107.5(4) .
B8 B4 B9 59.2(3) .
B5 B4 Zr1 70.3(2) .
B3 B4 Zr1 70.5(2) .
B8 B4 Zr1 128.9(3) .
B9 B4 Zr1 127.9(3) .
C1 B5 B4 107.5(4) .
C1 B5 B9 106.9(4) .
B4 B5 B9 61.8(3) .
C1 B5 B10 60.8(3) .
B4 B5 B10 111.0(4) .
B9 B5 B10 59.9(3) .
C1 B5 Zr1 73.4(2) .
B4 B5 Zr1 70.7(2) .
B9 B5 Zr1 130.4(4) .
B10 B5 Zr1 132.6(3) .
C1 B6 C2 55.0(3) .
C1 B6 B7 102.4(4) .
C2 B6 B7 59.0(3) .
C1 B6 B10 59.1(3) .
C2 B6 B10 104.3(3) .
B7 B6 B10 107.8(4) .
C1 B6 B11 103.9(4) .
C2 B6 B11 105.1(4) .
B7 B6 B11 60.1(3) .
B10 B6 B11 60.0(3) .
C2 B7 B6 60.1(3) .
C2 B7 B8 103.7(4) .
B6 B7 B8 107.9(4) .
C2 B7 B11 105.9(4) .
B6 B7 B11 60.1(3) .
B8 B7 B11 60.4(3) .
C2 B7 B3 56.1(3) .
B6 B7 B3 106.9(4) .
B8 B7 B3 60.7(3) .
B11 B7 B3 108.7(4) .
B9 B8 B7 108.1(4) .
B9 B8 B4 60.7(3) .
B7 B8 B4 108.6(4) .
B9 B8 B11 60.6(4) .
B7 B8 B11 59.8(3) .
B4 B8 B11 109.6(4) .
B9 B8 B3 107.1(4) .
B7 B8 B3 60.5(3) .
B4 B8 B3 59.1(3) .
B11 B8 B3 108.1(4) .
B5 B9 B8 105.6(4) .
B5 B9 B10 60.8(3) .
B8 B9 B10 108.1(4) .
B5 B9 B11 107.2(4) .
B8 B9 B11 60.3(4) .
B10 B9 B11 59.9(3) .
B5 B9 B4 58.5(3) .
B8 B9 B4 60.1(3) .
B10 B9 B4 109.0(4) .
B11 B9 B4 108.9(4) .
C1 B10 B9 102.0(4) .
C1 B10 B6 59.3(3) .
B9 B10 B6 108.1(4) .
C1 B10 B11 104.0(4) .
B9 B10 B11 60.8(3) .
B6 B10 B11 60.0(3) .
C1 B10 B5 55.1(3) .
B9 B10 B5 59.3(3) .
B6 B10 B5 105.5(4) .
B11 B10 B5 106.7(4) .
B6 B11 B7 59.8(3) .
B6 B11 B10 60.0(3) .
B7 B11 B10 107.5(4) .
B6 B11 B8 107.2(4) .
B7 B11 B8 59.8(3) .
B10 B11 B8 106.8(4) .
B6 B11 B9 107.0(4) .
B7 B11 B9 106.9(4) .
B10 B11 B9 59.4(3) .
B8 B11 B9 59.2(3) .
C3 C1 C2 116.5(4) .
C3 C1 B5 119.5(4) .
C2 C1 B5 112.1(4) .
C3 C1 B10 121.0(4) .
C2 C1 B10 113.2(3) .
B5 C1 B10 64.1(3) .
C3 C1 B6 117.9(4) .
C2 C1 B6 63.3(3) .
B5 C1 B6 114.9(3) .
B10 C1 B6 61.7(3) .
C3 C1 Zr1 91.1(2) .
C2 C1 Zr1 73.2(2) .
B5 C1 Zr1 70.5(2) .
B10 C1 Zr1 133.1(3) .
B6 C1 Zr1 134.9(3) .
C1 C2 B3 109.2(4) .
C1 C2 B7 109.3(4) .
B3 C2 B7 64.0(3) .
C1 C2 B6 61.8(3) .
B3 C2 B6 114.2(4) .
B7 C2 B6 60.9(3) .
C1 C2 Zr1 71.5(2) .
B3 C2 Zr1 69.9(2) .
B7 C2 Zr1 131.3(3) .
B6 C2 Zr1 131.8(3) .
N1 C3 C1 115.3(4) .
C9 C4 C5 122.3(4) .
C9 C4 N1 119.4(4) .
C5 C4 N1 118.3(4) .
C6 C5 C4 117.4(5) .
C6 C5 C10 120.3(4) .
C4 C5 C10 122.2(4) .
C7 C6 C5 122.2(5) .
C6 C7 C8 119.5(5) .
C9 C8 C7 121.1(5) .
C8 C9 C4 117.4(4) .
C8 C9 C13 120.8(4) .
C4 C9 C13 121.7(4) .
C5 C10 C11 112.9(5) .
C5 C10 C12 111.3(4) .
C11 C10 C12 109.6(5) .
C15 C13 C9 110.9(4) .
C15 C13 C14 110.3(5) .
C9 C13 C14 111.8(4) .
O1 C22 C22 107.9(6) 3_576

loop_
_geom_bond_atom_site_label_1
_geom_bond_atom_site_label_2
_geom_bond_distance
_geom_bond_site_symmetry_2
Zr1 N2 2.036(4) .
Zr1 N3 2.043(4) .
Zr1 N4 2.461(4) .
Zr1 N1 2.538(3) .
Zr1 B5 2.582(5) .
Zr1 B4 2.588(5) .
Zr1 B3 2.599(5) .
Zr1 C1 2.625(4) .
Zr1 C2 2.650(4) .
O1 C23 1.410(7) .
O1 C22 1.419(7) .
N1 C3 1.273(6) .
N1 C4 1.456(5) .
N2 C17 1.440(7) .
N2 C16 1.466(7) .
N3 C19 1.454(6) .
N3 C18 1.460(6) .
N4 C20 1.464(6) .
N4 C21 1.466(6) .
B3 C2 1.654(7) .
B3 B4 1.759(8) .
B3 B7 1.792(7) .
B3 B8 1.796(8) .
B4 B5 1.724(8) .
B4 B8 1.772(7) .
B4 B9 1.781(8) .
B5 C1 1.614(7) .
B5 B9 1.744(7) .
B5 B10 1.771(7) .
B6 C1 1.721(6) .
B6 C2 1.745(7) .
B6 B7 1.759(8) .
B6 B10 1.762(8) .
B6 B11 1.763(8) .
B7 C2 1.726(7) .
B7 B8 1.763(8) .
B7 B11 1.765(9) .
B8 B9 1.755(10) .
B8 B11 1.774(9) .
B9 B10 1.755(8) .
B9 B11 1.780(8) .
B10 C1 1.717(6) .
B10 B11 1.764(8) .
C1 C3 1.469(6) .
C1 C2 1.600(6) .
C4 C9 1.392(6) .
C4 C5 1.396(6) .
C5 C6 1.379(7) .
C5 C10 1.527(7) .
C6 C7 1.356(8) .
C7 C8 1.391(8) .
C8 C9 1.387(6) .
C9 C13 1.523(7) .
C10 C11 1.536(7) .
C10 C12 1.536(8) .
C13 C15 1.519(7) .
C13 C14 1.548(7) .
C22 C22 1.487(11) 3_576
